data_7706860
loop_
_publ_author_name
'Hu, Lei'
'Mahaut, Damien'
'Tumanov, Nikolay'
'Wouters, Johan'
'Collard, Laurent'
'Robiette, Rapha\"el'
'Berionni, Guillaume'

_publ_section_title
;
 Sterically hindered ortho-substituted phosphatriptycenes as
 configurationally stable P-chirogenic triarylphosphines.
;
_journal_issue 14
_journal_name_full 'Dalton transactions (Cambridge, England : 2003)'
_journal_page_first 4772
_journal_page_last 4777
_journal_paper_doi 10.1039/d1dt00816a
_journal_volume 50
_journal_year 2021
_chemical_formula_moiety 'C21 H17 P'
_chemical_formula_sum 'C21 H17 P'
_chemical_formula_weight 300.32
_chemical_name_common (5s,10s)-1,4-dimethyl-10H-5,10-[1,2]benzenoacridophosphine
_chemical_name_systematic (5s,10s)-1,4-dimethyl-10H-5,10-[1,2]benzenoacridophosphine
_space_group_crystal_system monoclinic
_space_group_IT_number 14
_space_group_name_Hall '-P 2yn'
_space_group_name_H-M_alt 'P 1 21/n 1'
_atom_sites_solution_hydrogens mixed
_atom_sites_solution_primary dual
_atom_sites_solution_secondary difmap
_audit_creation_method SHELXL-2018/3
_audit_update_record
;
2021-02-08 deposited with the CCDC.	2021-03-15 downloaded from the CCDC.
;
_cell_angle_alpha 90
_cell_angle_beta 98.024(4)
_cell_angle_gamma 90
_cell_formula_units_Z 4
_cell_length_a 8.6630(4)
_cell_length_b 8.8328(4)
_cell_length_c 20.9003(8)
_cell_measurement_reflns_used 4485
_cell_measurement_temperature 295(2)
_cell_measurement_theta_max 32.4480
_cell_measurement_theta_min 2.3360
_cell_volume 1583.60(12)
_computing_cell_refinement 'CrysAlisPro 1.171.40.53 (Rigaku OD, 2019)'
_computing_data_collection 'CrysAlisPro 1.171.40.53 (Rigaku OD, 2019)'
_computing_data_reduction 'CrysAlisPro 1.171.40.53 (Rigaku OD, 2019)'
_computing_structure_refinement 'SHELXL-2018/3 (Sheldrick, 2018)'
_computing_structure_solution 'SHELXT (Sheldrick, 2015)'
_diffrn_ambient_temperature 295(2)
_diffrn_detector_area_resol_mean 5.1856
_diffrn_measured_fraction_theta_full 0.996
_diffrn_measured_fraction_theta_max 0.998
_diffrn_measurement_device_type
;
Oxford Diffraction Xcalibur, Ruby, Gemini Ultra
;
_diffrn_measurement_method '\w scans'
_diffrn_radiation_monochromator graphite
_diffrn_radiation_type MoK\a
_diffrn_radiation_wavelength 0.71073
_diffrn_reflns_av_R_equivalents 0.0181
_diffrn_reflns_av_unetI/netI 0.0289
_diffrn_reflns_Laue_measured_fraction_full 0.996
_diffrn_reflns_Laue_measured_fraction_max 0.998
_diffrn_reflns_limit_h_max 12
_diffrn_reflns_limit_h_min -12
_diffrn_reflns_limit_k_max 5
_diffrn_reflns_limit_k_min -12
_diffrn_reflns_limit_l_max 29
_diffrn_reflns_limit_l_min -19
_diffrn_reflns_number 10088
_diffrn_reflns_point_group_measured_fraction_full 0.996
_diffrn_reflns_point_group_measured_fraction_max 0.998
_diffrn_reflns_theta_full 25.242
_diffrn_reflns_theta_max 30.508
_diffrn_reflns_theta_min 2.507
_exptl_absorpt_coefficient_mu 0.167
_exptl_absorpt_correction_T_max 1.000
_exptl_absorpt_correction_T_min 0.595
_exptl_absorpt_correction_type gaussian
_exptl_absorpt_process_details
;
CrysAlisPro 1.171.40.53 (Rigaku Oxford Diffraction, 2019)
Numerical absorption correction based on gaussian integration over
a multifaceted crystal model.
Empirical absorption correction using spherical harmonics,
 implemented in SCALE3 ABSPACK scaling algorithm.
;
_exptl_crystal_colour colourless
_exptl_crystal_density_diffrn 1.260
_exptl_crystal_description block
_exptl_crystal_F_000 632
_exptl_crystal_size_max 0.660
_exptl_crystal_size_mid 0.420
_exptl_crystal_size_min 0.370
_refine_diff_density_max 0.294
_refine_diff_density_min -0.204
_refine_diff_density_rms 0.038
_refine_ls_extinction_method none
_refine_ls_goodness_of_fit_ref 1.032
_refine_ls_hydrogen_treatment constr
_refine_ls_matrix_type full
_refine_ls_number_parameters 220
_refine_ls_number_reflns 4830
_refine_ls_number_restraints 18
_refine_ls_restrained_S_all 1.032
_refine_ls_R_factor_all 0.0624
_refine_ls_R_factor_gt 0.0458
_refine_ls_shift/su_max 0.006
_refine_ls_shift/su_mean 0.000
_refine_ls_structure_factor_coef Fsqd
_refine_ls_weighting_details 'w=1/[\s^2^(Fo^2^)+(0.0569P)^2^+0.3057P] where P=(Fo^2^+2Fc^2^)/3'
_refine_ls_weighting_scheme calc
_refine_ls_wR_factor_gt 0.1166
_refine_ls_wR_factor_ref 0.1274
_reflns_Friedel_coverage 0.000
_reflns_number_gt 3752
_reflns_number_total 4830
_reflns_threshold_expression 'I > 2\s(I)'
_cod_data_source_file d1dt00816a2.cif
_cod_data_source_block nt0758_DAMA105C
_cod_depositor_comments 'Adding full bibliography for 7706848--7706861.cif.'
_cod_original_cell_volume 1583.62(12)
_cod_original_sg_symbol_H-M 'P 21/n'
_cod_database_code 7706860
_shelx_shelxl_version_number 2018/3
_shelx_space_group_comment
;
The symmetry employed for this shelxl refinement is uniquely defined
by the following loop, which should always be used as a source of
symmetry information in preference to the above space-group names.
They are only intended as comments.
;
_shelx_estimated_absorpt_t_min 0.898
_shelx_estimated_absorpt_t_max 0.941

loop_
_space_group_symop_operation_xyz
'x, y, z'
'-x+1/2, y+1/2, -z+1/2'
'-x, -y, -z'
'x-1/2, -y-1/2, z-1/2'

loop_
_atom_site_label
_atom_site_type_symbol
_atom_site_fract_x
_atom_site_fract_y
_atom_site_fract_z
_atom_site_U_iso_or_equiv
_atom_site_adp_type
_atom_site_occupancy
_atom_site_site_symmetry_order
_atom_site_calc_flag
_atom_site_refinement_flags_posn
_atom_site_refinement_flags_adp
_atom_site_refinement_flags_occupancy
_atom_site_disorder_assembly
_atom_site_disorder_group
P1A P 0.56707(6) 0.83067(6) 0.40339(3) 0.03800(16) Uani 0.899(2) 1 d . U P A 1
C7A C 0.3958(2) 0.6070(3) 0.32176(10) 0.0380(4) Uani 0.899(2) 1 d . U P A 1
H7A H 0.336923 0.531708 0.293856 0.046 Uiso 0.899(2) 1 calc R U P A 1
P1B P 0.3459(8) 0.5791(8) 0.3014(3) 0.060(2) Uani 0.101(2) 1 d . U P A 2
C7B C 0.523(3) 0.796(3) 0.3900(11) 0.050(4) Uani 0.101(2) 1 d . U P A 2
H7B H 0.579610 0.872569 0.418019 0.060 Uiso 0.101(2) 1 calc R U P A 2
C1 C 0.35336(15) 0.81950(15) 0.39348(6) 0.0387(3) Uani 1 1 d . U . . .
C2 C 0.2629(2) 0.91591(19) 0.42541(7) 0.0520(4) Uani 1 1 d . . . . .
H2 H 0.309701 0.992104 0.452093 0.062 Uiso 1 1 calc R U . . .
C3 C 0.1021(2) 0.8976(2) 0.41716(9) 0.0654(5) Uani 1 1 d . . . . .
H3 H 0.040816 0.961966 0.438247 0.079 Uiso 1 1 calc R U . . .
C4 C 0.03360(19) 0.7850(3) 0.37810(9) 0.0661(5) Uani 1 1 d . . . . .
H4 H -0.074080 0.773097 0.373137 0.079 Uiso 1 1 calc R U . . .
C5 C 0.12283(17) 0.6880(2) 0.34570(7) 0.0526(4) Uani 1 1 d . . . . .
H5 H 0.075401 0.611690 0.319264 0.063 Uiso 1 1 calc R U . . .
C6 C 0.28309(15) 0.70642(16) 0.35328(6) 0.0391(3) Uani 1 1 d . . . . .
C8 C 0.48889(15) 0.70647(17) 0.28157(6) 0.0400(3) Uani 1 1 d . . . . .
C9 C 0.49436(18) 0.6892(2) 0.21622(7) 0.0523(4) Uani 1 1 d . . . . .
H9 H 0.436978 0.613185 0.193085 0.063 Uiso 1 1 calc R U . . .
C10 C 0.5865(2) 0.7866(3) 0.18530(8) 0.0672(6) Uani 1 1 d . . . . .
H10 H 0.590170 0.775431 0.141291 0.081 Uiso 1 1 calc R U . . .
C11 C 0.6719(2) 0.8988(3) 0.21910(9) 0.0684(6) Uani 1 1 d . . . . .
H11 H 0.732621 0.963428 0.197870 0.082 Uiso 1 1 calc R U . . .
C12 C 0.66794(17) 0.9162(2) 0.28482(8) 0.0546(4) Uani 1 1 d . . . . .
H12 H 0.726167 0.991979 0.307763 0.066 Uiso 1 1 calc R U . . .
C13 C 0.57628(15) 0.81949(16) 0.31615(7) 0.0403(3) Uani 1 1 d . U . . .
C14 C 0.59553(14) 0.62512(15) 0.41678(6) 0.0362(3) Uani 1 1 d . U . . .
C15 C 0.70224(15) 0.56753(17) 0.46722(6) 0.0404(3) Uani 1 1 d . . . . .
C16 C 0.80134(19) 0.6664(2) 0.51552(8) 0.0565(4) Uani 1 1 d . . . . .
H16A H 0.878102 0.605279 0.541173 0.085 Uiso 1 1 calc R U . . .
H16B H 0.736448 0.714830 0.543091 0.085 Uiso 1 1 calc R U . . .
H16C H 0.852519 0.741971 0.493017 0.085 Uiso 1 1 calc R U . . .
C17 C 0.71408(16) 0.41086(18) 0.47284(6) 0.0460(3) Uani 1 1 d . . . . .
H17 H 0.783600 0.369570 0.506215 0.055 Uiso 1 1 calc R U . . .
C18 C 0.62607(18) 0.31548(17) 0.43052(7) 0.0463(3) Uani 1 1 d . . . . .
H18 H 0.637730 0.211394 0.435906 0.056 Uiso 1 1 calc R U . . .
C19 C 0.51957(16) 0.37081(16) 0.37964(6) 0.0393(3) Uani 1 1 d . . . . .
C20 C 0.4288(2) 0.2626(2) 0.33338(8) 0.0600(4) Uani 1 1 d . . . . .
H20A H 0.459618 0.274342 0.291293 0.090 Uiso 1 1 calc R U . . .
H20B H 0.319418 0.283549 0.331137 0.090 Uiso 1 1 calc R U . . .
H20C H 0.449251 0.160681 0.348144 0.090 Uiso 1 1 calc R U . . .
C21 C 0.50522(14) 0.52768(15) 0.37377(6) 0.0351(3) Uani 1 1 d . . . . .

loop_
_atom_site_aniso_label
_atom_site_aniso_U_11
_atom_site_aniso_U_22
_atom_site_aniso_U_33
_atom_site_aniso_U_23
_atom_site_aniso_U_13
_atom_site_aniso_U_12
P1A 0.0385(3) 0.0315(3) 0.0429(3) -0.00088(18) 0.00143(19) -0.00257(18)
C7A 0.0378(9) 0.0395(10) 0.0357(9) -0.0027(7) 0.0018(7) -0.0046(7)
P1B 0.072(4) 0.050(3) 0.064(4) 0.008(3) 0.024(3) 0.009(3)
C7B 0.053(7) 0.049(9) 0.047(8) 0.004(7) 0.002(7) -0.004(8)
C1 0.0408(6) 0.0374(7) 0.0387(6) 0.0069(5) 0.0085(5) 0.0050(5)
C2 0.0679(9) 0.0445(8) 0.0464(7) 0.0072(6) 0.0172(7) 0.0161(7)
C3 0.0658(10) 0.0720(13) 0.0647(10) 0.0241(9) 0.0305(8) 0.0346(10)
C4 0.0376(7) 0.0964(16) 0.0660(10) 0.0332(10) 0.0133(7) 0.0174(9)
C5 0.0392(7) 0.0696(11) 0.0479(7) 0.0171(7) 0.0017(6) -0.0045(7)
C6 0.0380(6) 0.0428(7) 0.0368(6) 0.0073(5) 0.0063(5) -0.0002(5)
C8 0.0362(6) 0.0440(8) 0.0408(6) 0.0051(5) 0.0085(5) 0.0068(5)
C9 0.0500(8) 0.0669(11) 0.0407(7) 0.0026(7) 0.0089(6) 0.0195(7)
C10 0.0635(10) 0.0938(15) 0.0490(8) 0.0242(9) 0.0247(8) 0.0298(11)
C11 0.0521(9) 0.0792(13) 0.0810(12) 0.0418(11) 0.0338(9) 0.0180(9)
C12 0.0386(7) 0.0497(9) 0.0770(10) 0.0199(8) 0.0130(7) 0.0037(6)
C13 0.0358(6) 0.0394(7) 0.0464(7) 0.0091(5) 0.0082(5) 0.0055(5)
C14 0.0376(6) 0.0347(6) 0.0378(6) 0.0008(5) 0.0101(5) 0.0011(5)
C15 0.0387(6) 0.0469(8) 0.0364(6) 0.0019(5) 0.0085(5) -0.0014(6)
C16 0.0531(8) 0.0674(11) 0.0464(7) -0.0039(7) -0.0017(7) -0.0063(8)
C17 0.0463(7) 0.0518(9) 0.0401(6) 0.0119(6) 0.0066(6) 0.0075(6)
C18 0.0564(8) 0.0363(7) 0.0482(7) 0.0089(6) 0.0145(6) 0.0075(6)
C19 0.0446(7) 0.0359(7) 0.0397(6) -0.0006(5) 0.0137(5) -0.0014(5)
C20 0.0756(11) 0.0416(8) 0.0620(9) -0.0090(7) 0.0070(8) -0.0081(8)
C21 0.0360(6) 0.0362(7) 0.0346(6) 0.0022(5) 0.0096(5) 0.0011(5)

loop_
_atom_type_symbol
_atom_type_description
_atom_type_scat_dispersion_real
_atom_type_scat_dispersion_imag
_atom_type_scat_source
C C 0.0033 0.0016 'International Tables Vol C Tables 4.2.6.8 and 6.1.1.4'
H H 0.0000 0.0000 'International Tables Vol C Tables 4.2.6.8 and 6.1.1.4'
P P 0.1023 0.0942 'International Tables Vol C Tables 4.2.6.8 and 6.1.1.4'

loop_
_geom_angle_atom_site_label_1
_geom_angle_atom_site_label_2
_geom_angle_atom_site_label_3
_geom_angle
_geom_angle_site_symmetry_1
_geom_angle_site_symmetry_3
_geom_angle_publ_flag
C1 P1A C13 93.89(6) . . ?
C1 P1A C14 94.32(6) . . ?
C13 P1A C14 94.25(6) . . ?
C21 C7A C8 109.72(14) . . ?
C21 C7A C6 109.31(14) . . ?
C8 C7A C6 109.02(16) . . ?
C21 C7A H7A 109.6 . . ?
C8 C7A H7A 109.6 . . ?
C6 C7A H7A 109.6 . . ?
C6 P1B C8 91.5(3) . . ?
C6 P1B C21 85.1(3) . . ?
C8 P1B C21 83.5(3) . . ?
C1 C7B C13 115.1(14) . . ?
C1 C7B C14 115.3(15) . . ?
C13 C7B C14 106.1(12) . . ?
C1 C7B H7B 106.6 . . ?
C13 C7B H7B 106.6 . . ?
C14 C7B H7B 106.6 . . ?
C2 C1 C6 120.15(13) . . ?
C2 C1 C7B 137.1(9) . . ?
C6 C1 C7B 102.8(9) . . ?
C2 C1 P1A 122.68(12) . . ?
C6 C1 P1A 117.15(10) . . ?
C1 C2 C3 119.46(16) . . ?
C1 C2 H2 120.3 . . ?
C3 C2 H2 120.3 . . ?
C4 C3 C2 120.17(16) . . ?
C4 C3 H3 119.9 . . ?
C2 C3 H3 119.9 . . ?
C3 C4 C5 120.91(15) . . ?
C3 C4 H4 119.5 . . ?
C5 C4 H4 119.5 . . ?
C6 C5 C4 119.22(16) . . ?
C6 C5 H5 120.4 . . ?
C4 C5 H5 120.4 . . ?
C5 C6 C1 120.08(14) . . ?
C5 C6 C7A 125.01(15) . . ?
C1 C6 C7A 114.89(13) . . ?
C5 C6 P1B 104.7(3) . . ?
C1 C6 P1B 135.0(3) . . ?
C9 C8 C13 120.06(14) . . ?
C9 C8 C7A 125.17(15) . . ?
C13 C8 C7A 114.75(13) . . ?
C9 C8 P1B 106.5(3) . . ?
C13 C8 P1B 133.1(3) . . ?
C8 C9 C10 119.46(17) . . ?
C8 C9 H9 120.3 . . ?
C10 C9 H9 120.3 . . ?
C11 C10 C9 120.66(15) . . ?
C11 C10 H10 119.7 . . ?
C9 C10 H10 119.7 . . ?
C10 C11 C12 120.25(15) . . ?
C10 C11 H11 119.9 . . ?
C12 C11 H11 119.9 . . ?
C11 C12 C13 119.52(17) . . ?
C11 C12 H12 120.2 . . ?
C13 C12 H12 120.2 . . ?
C12 C13 C8 120.04(14) . . ?
C12 C13 C7B 139.0(9) . . ?
C8 C13 C7B 100.9(9) . . ?
C12 C13 P1A 122.72(12) . . ?
C8 C13 P1A 117.22(10) . . ?
C15 C14 C21 120.77(13) . . ?
C15 C14 C7B 138.3(8) . . ?
C21 C14 C7B 100.8(8) . . ?
C15 C14 P1A 122.14(11) . . ?
C21 C14 P1A 117.09(10) . . ?
C17 C15 C14 117.32(13) . . ?
C17 C15 C16 119.39(13) . . ?
C14 C15 C16 123.28(14) . . ?
C15 C16 H16A 109.5 . . ?
C15 C16 H16B 109.5 . . ?
H16A C16 H16B 109.5 . . ?
C15 C16 H16C 109.5 . . ?
H16A C16 H16C 109.5 . . ?
H16B C16 H16C 109.5 . . ?
C18 C17 C15 121.88(12) . . ?
C18 C17 H17 119.1 . . ?
C15 C17 H17 119.1 . . ?
C17 C18 C19 121.65(13) . . ?
C17 C18 H18 119.2 . . ?
C19 C18 H18 119.2 . . ?
C21 C19 C18 117.14(13) . . ?
C21 C19 C20 122.92(13) . . ?
C18 C19 C20 119.93(14) . . ?
C19 C20 H20A 109.5 . . ?
C19 C20 H20B 109.5 . . ?
H20A C20 H20B 109.5 . . ?
C19 C20 H20C 109.5 . . ?
H20A C20 H20C 109.5 . . ?
H20B C20 H20C 109.5 . . ?
C19 C21 C14 121.24(12) . . ?
C19 C21 C7A 124.29(14) . . ?
C14 C21 C7A 114.47(13) . . ?
C19 C21 P1B 110.1(2) . . ?
C14 C21 P1B 128.6(2) . . ?

loop_
_geom_bond_atom_site_label_1
_geom_bond_atom_site_label_2
_geom_bond_distance
_geom_bond_site_symmetry_2
_geom_bond_publ_flag
P1A C1 1.8366(14) . ?
P1A C13 1.8388(15) . ?
P1A C14 1.8483(15) . ?
C7A C21 1.511(2) . ?
C7A C8 1.522(3) . ?
C7A C6 1.529(3) . ?
C7A H7A 0.9800 . ?
P1B C6 1.704(7) . ?
P1B C8 1.764(7) . ?
P1B C21 1.954(7) . ?
C7B C1 1.50(2) . ?
C7B C13 1.68(2) . ?
C7B C14 1.70(2) . ?
C7B H7B 0.9800 . ?
C1 C2 1.389(2) . ?
C1 C6 1.3898(19) . ?
C2 C3 1.390(2) . ?
C2 H2 0.9300 . ?
C3 C4 1.368(3) . ?
C3 H3 0.9300 . ?
C4 C5 1.391(3) . ?
C4 H4 0.9300 . ?
C5 C6 1.3848(19) . ?
C5 H5 0.9300 . ?
C8 C9 1.3816(19) . ?
C8 C13 1.393(2) . ?
C9 C10 1.392(3) . ?
C9 H9 0.9300 . ?
C10 C11 1.372(3) . ?
C10 H10 0.9300 . ?
C11 C12 1.387(3) . ?
C11 H11 0.9300 . ?
C12 C13 1.391(2) . ?
C12 H12 0.9300 . ?
C14 C15 1.3974(18) . ?
C14 C21 1.4017(18) . ?
C15 C17 1.391(2) . ?
C15 C16 1.509(2) . ?
C16 H16A 0.9600 . ?
C16 H16B 0.9600 . ?
C16 H16C 0.9600 . ?
C17 C18 1.373(2) . ?
C17 H17 0.9300 . ?
C18 C19 1.395(2) . ?
C18 H18 0.9300 . ?
C19 C21 1.3950(19) . ?
C19 C20 1.502(2) . ?
C20 H20A 0.9600 . ?
C20 H20B 0.9600 . ?
C20 H20C 0.9600 . ?

loop_
_geom_torsion_atom_site_label_1
_geom_torsion_atom_site_label_2
_geom_torsion_atom_site_label_3
_geom_torsion_atom_site_label_4
_geom_torsion
_geom_torsion_site_symmetry_1
_geom_torsion_site_symmetry_2
_geom_torsion_site_symmetry_3
_geom_torsion_site_symmetry_4
_geom_torsion_publ_flag
C13 C7B C1 C2 -119.0(12) . . . . ?
C14 C7B C1 C2 117.1(13) . . . . ?
C13 C7B C1 C6 62.6(15) . . . . ?
C14 C7B C1 C6 -61.3(14) . . . . ?
C13 P1A C1 C2 -133.50(12) . . . . ?
C14 P1A C1 C2 131.94(12) . . . . ?
C13 P1A C1 C6 48.08(11) . . . . ?
C14 P1A C1 C6 -46.48(11) . . . . ?
C6 C1 C2 C3 0.5(2) . . . . ?
C7B C1 C2 C3 -177.7(13) . . . . ?
P1A C1 C2 C3 -177.91(11) . . . . ?
C1 C2 C3 C4 0.3(2) . . . . ?
C2 C3 C4 C5 -0.5(3) . . . . ?
C3 C4 C5 C6 -0.1(2) . . . . ?
C4 C5 C6 C1 0.8(2) . . . . ?
C4 C5 C6 C7A 178.87(16) . . . . ?
C4 C5 C6 P1B -175.0(3) . . . . ?
C2 C1 C6 C5 -1.0(2) . . . . ?
C7B C1 C6 C5 177.7(9) . . . . ?
P1A C1 C6 C5 177.46(10) . . . . ?
C2 C1 C6 C7A -179.26(14) . . . . ?
P1A C1 C6 C7A -0.80(17) . . . . ?
C2 C1 C6 P1B 173.2(3) . . . . ?
C7B C1 C6 P1B -8.1(10) . . . . ?
C21 C7A C6 C5 -117.43(16) . . . . ?
C8 C7A C6 C5 122.64(15) . . . . ?
C21 C7A C6 C1 60.74(18) . . . . ?
C8 C7A C6 C1 -59.19(18) . . . . ?
C8 P1B C6 C5 142.5(2) . . . . ?
C21 P1B C6 C5 -134.16(19) . . . . ?
C8 P1B C6 C1 -32.3(5) . . . . ?
C21 P1B C6 C1 51.1(4) . . . . ?
C21 C7A C8 C9 117.97(16) . . . . ?
C6 C7A C8 C9 -122.35(15) . . . . ?
C21 C7A C8 C13 -60.35(19) . . . . ?
C6 C7A C8 C13 59.33(18) . . . . ?
C6 P1B C8 C9 -141.8(2) . . . . ?
C21 P1B C8 C9 133.35(17) . . . . ?
C6 P1B C8 C13 31.4(5) . . . . ?
C21 P1B C8 C13 -53.4(4) . . . . ?
C13 C8 C9 C10 -0.7(2) . . . . ?
C7A C8 C9 C10 -178.90(16) . . . . ?
P1B C8 C9 C10 173.6(3) . . . . ?
C8 C9 C10 C11 0.2(2) . . . . ?
C9 C10 C11 C12 0.3(3) . . . . ?
C10 C11 C12 C13 -0.3(2) . . . . ?
C11 C12 C13 C8 -0.2(2) . . . . ?
C11 C12 C13 C7B -176.0(12) . . . . ?
C11 C12 C13 P1A 178.50(12) . . . . ?
C9 C8 C13 C12 0.7(2) . . . . ?
C7A C8 C13 C12 179.08(14) . . . . ?
P1B C8 C13 C12 -171.8(3) . . . . ?
C9 C8 C13 C7B 177.9(8) . . . . ?
P1B C8 C13 C7B 5.4(8) . . . . ?
C9 C8 C13 P1A -178.10(10) . . . . ?
C7A C8 C13 P1A 0.31(17) . . . . ?
C1 C7B C13 C12 114.6(14) . . . . ?
C14 C7B C13 C12 -116.7(11) . . . . ?
C1 C7B C13 C8 -61.7(15) . . . . ?
C14 C7B C13 C8 67.0(12) . . . . ?
C1 P1A C13 C12 133.34(12) . . . . ?
C14 P1A C13 C12 -132.03(12) . . . . ?
C1 P1A C13 C8 -47.93(11) . . . . ?
C14 P1A C13 C8 46.71(11) . . . . ?
C1 C7B C14 C15 -114.1(14) . . . . ?
C13 C7B C14 C15 117.3(10) . . . . ?
C1 C7B C14 C21 61.3(14) . . . . ?
C13 C7B C14 C21 -67.3(12) . . . . ?
C1 P1A C14 C15 -132.99(11) . . . . ?
C13 P1A C14 C15 132.78(11) . . . . ?
C1 P1A C14 C21 47.19(10) . . . . ?
C13 P1A C14 C21 -47.04(10) . . . . ?
C21 C14 C15 C17 -0.24(18) . . . . ?
C7B C14 C15 C17 174.5(12) . . . . ?
P1A C14 C15 C17 179.95(10) . . . . ?
C21 C14 C15 C16 -179.26(12) . . . . ?
C7B C14 C15 C16 -4.5(12) . . . . ?
P1A C14 C15 C16 0.93(18) . . . . ?
C14 C15 C17 C18 0.5(2) . . . . ?
C16 C15 C17 C18 179.59(13) . . . . ?
C15 C17 C18 C19 -0.2(2) . . . . ?
C17 C18 C19 C21 -0.5(2) . . . . ?
C17 C18 C19 C20 178.34(14) . . . . ?
C18 C19 C21 C14 0.76(18) . . . . ?
C20 C19 C21 C14 -178.02(13) . . . . ?
C18 C19 C21 C7A -179.93(14) . . . . ?
C20 C19 C21 C7A 1.3(2) . . . . ?
C18 C19 C21 P1B -178.2(2) . . . . ?
C20 C19 C21 P1B 3.0(3) . . . . ?
C15 C14 C21 C19 -0.41(18) . . . . ?
C7B C14 C21 C19 -176.8(8) . . . . ?
P1A C14 C21 C19 179.41(10) . . . . ?
C15 C14 C21 C7A -179.79(13) . . . . ?
P1A C14 C21 C7A 0.03(16) . . . . ?
C15 C14 C21 P1B 178.4(3) . . . . ?
C7B C14 C21 P1B 1.9(8) . . . . ?
C8 C7A C21 C19 -119.59(15) . . . . ?
C6 C7A C21 C19 120.90(15) . . . . ?
C8 C7A C21 C14 59.77(18) . . . . ?
C6 C7A C21 C14 -59.74(17) . . . . ?
